data_1510894
loop_
_publ_author_name
'Oeckler, O.'
'Mattausch, H. J.'
'Simon, A.'

_publ_section_title
;
 Dipraseodymiummonochloridtriborid - Pr2 Cl B3
;
_journal_name_full '37th IUPAC Congress'
_journal_year 1998
_chemical_formula_sum 'B3 Cl Pr2'
_chemical_name_systematic 'Pr2 B3 Cl'
_space_group_IT_number 194
_symmetry_space_group_name_Hall '-P 6c 2c'
_symmetry_space_group_name_H-M 'P 63/m m c'
_cell_angle_alpha 90
_cell_angle_beta 90
_cell_angle_gamma 120
_cell_formula_units_Z 2
_cell_length_a 3.89
_cell_length_b 3.89
_cell_length_c 15.387
_cell_volume 201.643
_cod_data_source_file boron_415.cif
_cod_data_source_block B3Cl1Pr2
_cod_original_cell_volume 201.6433
_cod_original_formula_sum 'B3 Cl1 Pr2'
_cod_database_code 1510894

loop_
_symmetry_equiv_pos_as_xyz
x,y,z
x-y,x,z+1/2
-y,x-y,z
-x,-y,z+1/2
-x+y,-x,z
y,-x+y,z+1/2
-y,-x,-z+1/2
x-y,-y,-z
x,x-y,-z+1/2
y,x,-z
-x+y,y,-z+1/2
-x,-x+y,-z
-x,-y,-z
-x+y,-x,-z-1/2
y,-x+y,-z
x,y,-z-1/2
x-y,x,-z
-y,x-y,-z-1/2
y,x,z-1/2
-x+y,y,z
-x,-x+y,z-1/2
-y,-x,z
x-y,-y,z-1/2
x,x-y,z

loop_
_atom_site_label
_atom_site_type_symbol
_atom_site_fract_x
_atom_site_fract_y
_atom_site_fract_z
_atom_site_occupancy
_atom_site_U_iso_or_equiv
Cl1 Cl-1 0 0 0.5 1 0.0
B1 B-1 0.6688 -0.1656 0.25 1 0.0
Pr1 Pr+3 0.6667 0.3333 0.37005 1 0.0

loop_
_cod_changelog_entry_id
_cod_changelog_entry_author
_cod_changelog_entry_date
_cod_changelog_entry_text
1 'Vaitkus, Antanas' 2022-04-26T18:30:00+03:00 'Updated bibliographic information.'
